data_1538499
loop_
_publ_author_name
'Preiss, H.'

_publ_section_title
;
 Die Kristallstrukturen der Verbindungen P Cl5 Nb Cl5 und P Cl5 Ta Cl5
;
_journal_name_full 'Zeitschrift fuer Anorganische und Allgemeine Chemie'
_journal_page_first 56
_journal_page_last 64
_journal_volume 380
_journal_year 1971
_chemical_formula_sum 'Cl10 P Ta'
_chemical_name_systematic 'P Cl5 Ta Cl5'
_space_group_IT_number 2
_symmetry_space_group_name_Hall '-P 1'
_symmetry_space_group_name_H-M 'P -1'
_cell_angle_alpha 90
_cell_angle_beta 104.8
_cell_angle_gamma 90
_cell_formula_units_Z 2
_cell_length_a 7.02
_cell_length_b 13.48
_cell_length_c 6.93
_cell_volume 634.026
_citation_journal_id_ASTM ZAACAB
_cod_data_source_file Preiss_ZAACAB_1971_1089.cif
_cod_data_source_block Cl10P1Ta1
_cod_original_cell_volume 634.0264
_cod_original_formula_sum 'Cl10 P1 Ta1'
_cod_database_code 1538499

loop_
_symmetry_equiv_pos_as_xyz
x,y,z
-x,-y,-z

loop_
_atom_site_label
_atom_site_type_symbol
_atom_site_fract_x
_atom_site_fract_y
_atom_site_fract_z
_atom_site_occupancy
_atom_site_U_iso_or_equiv
Cl4 Cl-1 0.2987 0.4803 0.2328 1 0.0
Cl7 Cl-1 0.4124 0.099 0.6515 1 0.0
Cl6 Cl-1 0.01 0.6695 0.0898 1 0.0
Cl5 Cl-1 0.8385 0.4575 0.2444 1 0.0
Cl9 Cl-1 0.155 0.2765 0.4792 1 0.0
Cl10 Cl-1 0.5935 0.2688 0.4705 1 0.0
Ta1 Ta+5 0 0 0 1 0.0
P1 P+5 0.4094 0.2423 0.6113 1 0.0
Cl3 Cl-1 0.8242 0.115 0.1296 1 0.0
Cl2 Cl-1 0.2791 0.1039 0.1088 1 0.0
Cl1 Cl-1 0.075 0.9197 0.3071 1 0.0
Ta2 Ta+5 0 0.5 0 1 0.0
Cl8 Cl-1 0.4845 0.3086 0.871 1 0.0
